data_2016532
loop_
_publ_author_name
'Oh, Myeong-Jin'
'Kim, Hee-Jin'
'Kang, Sung Kwon'
'Choi, Sung-Nak'
'Lee, Yong-Min'

_publ_section_title
;
 Dibromido(dimethyl
 sulfoxide-\k<i>O</i>)(1,10-phenanthroline-\k^2^<i>N</i>,<i>N</i>')copper(II)
;
_journal_coeditor_code AV3138
_journal_issue 4
_journal_name_full 'Acta Crystallographica Section C'
_journal_page_first m153
_journal_page_last m155
_journal_paper_doi 10.1107/S0108270108005003
_journal_volume 64
_journal_year 2008
_chemical_formula_iupac '[Cu Br2 (C12 H8 N2) (C2 H6 O S)]'
_chemical_formula_moiety 'C14 H14 Br2 Cu N2 O S'
_chemical_formula_sum 'C14 H14 Br2 Cu N2 O S'
_chemical_formula_weight 481.69
_chemical_name_common '(1,10-phenanthroline)(DMSO)copper(II) dibromide'
_chemical_name_systematic
;
Dibromido(dimethyl sulfoxide-\kO)(1,10-phenanthroline-\k^2^N,N')copper(II)
;
_space_group_IT_number 14
_symmetry_cell_setting monoclinic
_symmetry_space_group_name_Hall '-P 2ybc'
_symmetry_space_group_name_H-M 'P 1 21/c 1'
_atom_sites_solution_hydrogens geom
_atom_sites_solution_primary direct
_atom_sites_solution_secondary difmap
_audit_creation_method SHELXL-97
_cell_angle_alpha 90.00
_cell_angle_beta 106.667(2)
_cell_angle_gamma 90.00
_cell_formula_units_Z 4
_cell_length_a 8.3984(2)
_cell_length_b 14.0857(3)
_cell_length_c 14.5004(3)
_cell_measurement_reflns_used 2276
_cell_measurement_temperature 295(2)
_cell_measurement_theta_max 23.43
_cell_measurement_theta_min 2.92
_cell_volume 1643.29(6)
_computing_cell_refinement 'SAINT (Bruker, 2002)'
_computing_data_collection 'SMART (Bruker, 2002)'
_computing_data_reduction 'SAINT (Bruker, 2002)'
_computing_molecular_graphics 'ORTEP-3 for Windows (Farrugia, 1997)'
_computing_publication_material 'WinGX (Farrugia, 1999)'
_computing_structure_refinement 'SHELXL97 (Sheldrick, 2008)'
_computing_structure_solution 'SHELXS97 (Sheldrick, 2008)'
_diffrn_ambient_temperature 295(2)
_diffrn_measured_fraction_theta_full 0.999
_diffrn_measured_fraction_theta_max 0.999
_diffrn_measurement_device_type 'Bruker SMART CCD area-detector'
_diffrn_measurement_method '\f and \w'
_diffrn_radiation_monochromator graphite
_diffrn_radiation_source 'fine-focus sealed tube'
_diffrn_radiation_type MoK\a
_diffrn_radiation_wavelength 0.71073
_diffrn_reflns_av_R_equivalents 0.0739
_diffrn_reflns_av_sigmaI/netI 0.0514
_diffrn_reflns_limit_h_max 10
_diffrn_reflns_limit_h_min -10
_diffrn_reflns_limit_k_max 18
_diffrn_reflns_limit_k_min -18
_diffrn_reflns_limit_l_max 18
_diffrn_reflns_limit_l_min -18
_diffrn_reflns_number 22691
_diffrn_reflns_theta_full 27.50
_diffrn_reflns_theta_max 27.50
_diffrn_reflns_theta_min 2.06
_diffrn_standards_decay_% 0
_exptl_absorpt_coefficient_mu 6.317
_exptl_absorpt_correction_T_max 0.685
_exptl_absorpt_correction_T_min 0.511
_exptl_absorpt_correction_type multi-scan
_exptl_absorpt_process_details '(SADABS; Bruker, 2002)'
_exptl_crystal_colour green
_exptl_crystal_density_diffrn 1.947
_exptl_crystal_density_method 'not measured'
_exptl_crystal_description Block
_exptl_crystal_F_000 940
_exptl_crystal_size_max 0.15
_exptl_crystal_size_mid 0.09
_exptl_crystal_size_min 0.06
_refine_diff_density_max 0.532
_refine_diff_density_min -0.482
_refine_ls_extinction_method none
_refine_ls_goodness_of_fit_ref 1.063
_refine_ls_hydrogen_treatment constr
_refine_ls_matrix_type full
_refine_ls_number_parameters 190
_refine_ls_number_reflns 3778
_refine_ls_number_restraints 0
_refine_ls_restrained_S_all 1.063
_refine_ls_R_factor_all 0.0805
_refine_ls_R_factor_gt 0.0378
_refine_ls_shift/su_max 0.001
_refine_ls_shift/su_mean 0.000
_refine_ls_structure_factor_coef Fsqd
_refine_ls_weighting_details 'calc w=1/[\s^2^(Fo^2^)+(0.0607P)^2^+0.0896P] where P=(Fo^2^+2Fc^2^)/3'
_refine_ls_weighting_scheme calc
_refine_ls_wR_factor_gt 0.0929
_refine_ls_wR_factor_ref 0.1270
_reflns_number_gt 2381
_reflns_number_total 3778
_reflns_threshold_expression I>2\s(I)
_cod_data_source_file av3138.cif
_cod_data_source_block I
_cod_original_sg_symbol_H-M 'P 21/c'
_cod_database_code 2016532
_cod_database_fobs_code 2016532

loop_
_symmetry_equiv_pos_as_xyz
'x, y, z'
'-x, y+1/2, -z+1/2'
'-x, -y, -z'
'x, -y-1/2, z-1/2'

loop_
_atom_site_type_symbol
_atom_site_label
_atom_site_fract_x
_atom_site_fract_y
_atom_site_fract_z
_atom_site_U_iso_or_equiv
_atom_site_adp_type
_atom_site_calc_flag
_atom_site_refinement_flags
_atom_site_occupancy
Cu Cu 0.78965(8) 0.93879(4) 0.23195(4) 0.04082(19) Uani d . 1
Br Br1 1.02804(7) 0.81705(4) 0.28156(4) 0.0614(2) Uani d . 1
Br Br2 0.63347(8) 0.93850(5) 0.35260(4) 0.0573(2) Uani d . 1
N N1 0.7946(5) 0.9958(3) 0.1011(3) 0.0397(10) Uani d . 1
C C2 0.8745(7) 1.0708(4) 0.0821(4) 0.0492(13) Uani d . 1
H H2 0.9389 1.1069 0.1329 0.059 Uiso calc R 1
C C3 0.8648(8) 1.0976(4) -0.0131(5) 0.0613(17) Uani d . 1
H H3 0.9232 1.1504 -0.0240 0.074 Uiso calc R 1
C C4 0.7693(8) 1.0461(5) -0.0900(5) 0.0607(17) Uani d . 1
H H4 0.7642 1.0630 -0.1528 0.073 Uiso calc R 1
C C5 0.6809(7) 0.9685(4) -0.0720(4) 0.0497(14) Uani d . 1
C C6 0.5693(8) 0.9093(5) -0.1449(4) 0.0589(17) Uani d . 1
H H6 0.5557 0.9227 -0.2096 0.071 Uiso calc R 1
C C7 0.4857(8) 0.8363(5) -0.1220(4) 0.0580(16) Uani d . 1
H H7 0.4135 0.8017 -0.1711 0.070 Uiso calc R 1
C C8 0.5045(6) 0.8101(4) -0.0240(4) 0.0466(13) Uani d . 1
C C9 0.4236(7) 0.7341(4) 0.0054(4) 0.0546(15) Uani d . 1
H H9 0.3530 0.6953 -0.0404 0.066 Uiso calc R 1
C C10 0.4476(7) 0.7169(4) 0.0995(4) 0.0543(14) Uani d . 1
H H10 0.3951 0.6660 0.1193 0.065 Uiso calc R 1
C C11 0.5528(7) 0.7766(4) 0.1674(4) 0.0512(14) Uani d . 1
H H11 0.5676 0.7646 0.2324 0.061 Uiso calc R 1
N N12 0.6320(5) 0.8493(3) 0.1435(3) 0.0389(9) Uani d . 1
C C13 0.6098(6) 0.8655(4) 0.0488(3) 0.0387(11) Uani d . 1
C C14 0.6983(6) 0.9451(4) 0.0248(3) 0.0384(11) Uani d . 1
O O15 0.9210(5) 1.0472(3) 0.2908(3) 0.0587(11) Uani d . 1
S S16 1.04181(17) 1.04119(10) 0.39217(9) 0.0432(3) Uani d . 1
C C17 1.2383(9) 1.0542(5) 0.3729(5) 0.082(2) Uani d . 1
H H17A 1.2663 0.9969 0.3452 0.122 Uiso calc R 1
H H17B 1.3202 1.0663 0.4332 0.122 Uiso calc R 1
H H17C 1.2354 1.1063 0.3298 0.122 Uiso calc R 1
C C18 1.0206(9) 1.1531(4) 0.4417(4) 0.0690(18) Uani d . 1
H H18A 0.9162 1.1560 0.4563 0.103 Uiso calc R 1
H H18B 1.0243 1.2019 0.3961 0.103 Uiso calc R 1
H H18C 1.1097 1.1623 0.4996 0.103 Uiso calc R 1

loop_
_atom_site_aniso_label
_atom_site_aniso_U_11
_atom_site_aniso_U_22
_atom_site_aniso_U_33
_atom_site_aniso_U_12
_atom_site_aniso_U_13
_atom_site_aniso_U_23
Cu 0.0456(4) 0.0384(4) 0.0355(3) -0.0042(3) 0.0069(3) 0.0016(3)
Br1 0.0580(4) 0.0518(4) 0.0641(4) 0.0151(3) 0.0012(3) -0.0045(3)
Br2 0.0572(4) 0.0750(5) 0.0423(3) 0.0086(3) 0.0184(3) 0.0036(3)
N1 0.041(2) 0.037(2) 0.044(2) 0.0076(19) 0.0168(19) 0.0066(19)
C2 0.045(3) 0.041(3) 0.065(3) 0.008(3) 0.021(3) 0.012(3)
C3 0.065(4) 0.049(4) 0.083(4) 0.019(3) 0.043(4) 0.027(3)
C4 0.073(4) 0.065(4) 0.057(4) 0.029(3) 0.039(3) 0.021(3)
C5 0.053(3) 0.059(4) 0.044(3) 0.027(3) 0.024(3) 0.015(3)
C6 0.064(4) 0.082(5) 0.029(3) 0.027(4) 0.010(3) 0.002(3)
C7 0.056(4) 0.074(5) 0.039(3) 0.017(3) 0.007(3) -0.015(3)
C8 0.040(3) 0.058(4) 0.040(3) 0.017(3) 0.007(2) -0.008(2)
C9 0.045(3) 0.049(4) 0.064(4) 0.003(3) 0.005(3) -0.014(3)
C10 0.051(3) 0.043(3) 0.063(4) -0.001(3) 0.006(3) 0.000(3)
C11 0.055(3) 0.050(3) 0.044(3) -0.001(3) 0.007(2) 0.010(3)
N12 0.044(2) 0.036(2) 0.035(2) 0.0004(19) 0.0083(18) 0.0042(18)
C13 0.038(3) 0.043(3) 0.034(2) 0.013(2) 0.007(2) 0.005(2)
C14 0.036(3) 0.044(3) 0.038(2) 0.017(2) 0.015(2) 0.004(2)
O15 0.072(3) 0.044(2) 0.048(2) -0.017(2) -0.0035(19) 0.0030(17)
S16 0.0482(8) 0.0414(8) 0.0399(6) -0.0051(6) 0.0124(5) 0.0001(5)
C17 0.066(4) 0.117(7) 0.068(4) -0.024(4) 0.028(4) -0.019(4)
C18 0.090(5) 0.053(4) 0.056(4) 0.015(3) 0.010(3) -0.003(3)

loop_
_atom_type_symbol
_atom_type_description
_atom_type_scat_dispersion_real
_atom_type_scat_dispersion_imag
_atom_type_scat_source
C C 0.0033 0.0016 'International Tables Vol C Tables 4.2.6.8 and 6.1.1.4'
H H 0.0000 0.0000 'International Tables Vol C Tables 4.2.6.8 and 6.1.1.4'
N N 0.0061 0.0033 'International Tables Vol C Tables 4.2.6.8 and 6.1.1.4'
O O 0.0106 0.0060 'International Tables Vol C Tables 4.2.6.8 and 6.1.1.4'
S S 0.1246 0.1234 'International Tables Vol C Tables 4.2.6.8 and 6.1.1.4'
Cu Cu 0.3201 1.2651 'International Tables Vol C Tables 4.2.6.8 and 6.1.1.4'
Br Br -0.2901 2.4595 'International Tables Vol C Tables 4.2.6.8 and 6.1.1.4'

loop_
_geom_angle_atom_site_label_1
_geom_angle_atom_site_label_2
_geom_angle_atom_site_label_3
_geom_angle
_geom_angle_publ_flag
N1 Cu N12 80.84(16) yes
N1 Cu Br1 107.20(11) yes
N1 Cu Br2 143.48(11) yes
N1 Cu O15 86.51(17) yes
N12 Cu Br1 94.47(12) yes
N12 Cu Br2 93.71(12) yes
N12 Cu O15 165.55(16) yes
Br1 Cu O15 95.93(13) yes
Br2 Cu O15 92.31(13) yes
Br2 Cu Br1 109.22(3) yes
C2 N1 C14 117.7(4) ?
C2 N1 Cu 130.2(4) ?
C14 N1 Cu 112.0(3) ?
N1 C2 C3 121.9(6) ?
N1 C2 H2 119.1 ?
C3 C2 H2 119.1 ?
C4 C3 C2 120.5(6) ?
C4 C3 H3 119.7 ?
C2 C3 H3 119.7 ?
C3 C4 C5 118.7(5) ?
C3 C4 H4 120.7 ?
C5 C4 H4 120.7 ?
C4 C5 C14 117.7(6) ?
C4 C5 C6 125.5(5) ?
C14 C5 C6 116.8(5) ?
C7 C6 C5 122.2(5) ?
C7 C6 H6 118.9 ?
C5 C6 H6 118.9 ?
C6 C7 C8 121.9(5) ?
C6 C7 H7 119.1 ?
C8 C7 H7 119.1 ?
C9 C8 C13 117.0(5) ?
C9 C8 C7 125.1(5) ?
C13 C8 C7 117.9(5) ?
C10 C9 C8 120.2(5) ?
C10 C9 H9 119.9 ?
C8 C9 H9 119.9 ?
C9 C10 C11 119.1(6) ?
C9 C10 H10 120.4 ?
C11 C10 H10 120.4 ?
N12 C11 C10 123.1(5) ?
N12 C11 H11 118.5 ?
C10 C11 H11 118.5 ?
C11 N12 C13 117.7(4) ?
C11 N12 Cu 127.6(3) ?
C13 N12 Cu 114.7(3) ?
N12 C13 C8 122.9(5) ?
N12 C13 C14 116.5(4) ?
C8 C13 C14 120.6(4) ?
N1 C14 C5 123.5(5) ?
N1 C14 C13 115.9(4) ?
C5 C14 C13 120.6(5) ?
S16 O15 Cu 121.2(2) ?
O15 S16 C17 103.6(3) ?
O15 S16 C18 103.0(3) ?
C17 S16 C18 100.4(3) ?
S16 C17 H17A 109.5 ?
S16 C17 H17B 109.5 ?
H17A C17 H17B 109.5 ?
S16 C17 H17C 109.5 ?
H17A C17 H17C 109.5 ?
H17B C17 H17C 109.5 ?
S16 C18 H18A 109.5 ?
S16 C18 H18B 109.5 ?
H18A C18 H18B 109.5 ?
S16 C18 H18C 109.5 ?
H18A C18 H18C 109.5 ?
H18B C18 H18C 109.5 ?

loop_
_geom_bond_atom_site_label_1
_geom_bond_atom_site_label_2
_geom_bond_distance
_geom_bond_publ_flag
Cu N1 2.071(4) yes
Cu N12 2.003(4) yes
Cu Br1 2.5769(8) yes
Cu Br2 2.4692(8) yes
Cu O15 1.933(4) yes
N1 C2 1.322(6) ?
N1 C14 1.370(6) ?
C2 C3 1.411(8) ?
C2 H2 0.9300 ?
C3 C4 1.379(9) ?
C3 H3 0.9300 ?
C4 C5 1.388(8) ?
C4 H4 0.9300 ?
C5 C14 1.408(7) ?
C5 C6 1.457(8) ?
C6 C7 1.339(9) ?
C6 H6 0.9300 ?
C7 C8 1.433(8) ?
C7 H7 0.9300 ?
C8 C9 1.398(8) ?
C8 C13 1.403(7) ?
C9 C10 1.343(8) ?
C9 H9 0.9300 ?
C10 C11 1.400(7) ?
C10 H10 0.9300 ?
C11 N12 1.320(6) ?
C11 H11 0.9300 ?
N12 C13 1.351(6) ?
C13 C14 1.442(7) ?
O15 S16 1.531(4) ?
S16 C17 1.760(7) ?
S16 C18 1.762(6) ?
C17 H17A 0.9600 ?
C17 H17B 0.9600 ?
C17 H17C 0.9600 ?
C18 H18A 0.9600 ?
C18 H18B 0.9600 ?
C18 H18C 0.9600 ?

loop_
_geom_torsion_atom_site_label_1
_geom_torsion_atom_site_label_2
_geom_torsion_atom_site_label_3
_geom_torsion_atom_site_label_4
_geom_torsion
O15 Cu N1 C2 5.2(4)
N12 Cu N1 C2 178.2(5)
Br2 Cu N1 C2 94.4(5)
Br1 Cu N1 C2 -89.9(4)
O15 Cu N1 C14 -175.0(3)
N12 Cu N1 C14 -2.0(3)
Br2 Cu N1 C14 -85.8(3)
Br1 Cu N1 C14 89.9(3)
C14 N1 C2 C3 -1.1(7)
Cu N1 C2 C3 178.6(4)
N1 C2 C3 C4 0.5(9)
C2 C3 C4 C5 1.1(9)
C3 C4 C5 C14 -1.9(8)
C3 C4 C5 C6 177.3(5)
C4 C5 C6 C7 -178.8(5)
C14 C5 C6 C7 0.4(8)
C5 C6 C7 C8 -1.8(9)
C6 C7 C8 C9 -178.9(6)
C6 C7 C8 C13 2.1(8)
C13 C8 C9 C10 0.3(8)
C7 C8 C9 C10 -178.6(5)
C8 C9 C10 C11 0.7(9)
C9 C10 C11 N12 -0.7(9)
C10 C11 N12 C13 -0.4(8)
C10 C11 N12 Cu -178.5(4)
O15 Cu N12 C11 -150.8(7)
N1 Cu N12 C11 180.0(5)
Br2 Cu N12 C11 -36.4(4)
Br1 Cu N12 C11 73.3(4)
O15 Cu N12 C13 31.1(9)
N1 Cu N12 C13 1.8(3)
Br2 Cu N12 C13 145.5(3)
Br1 Cu N12 C13 -104.9(3)
C11 N12 C13 C8 1.5(7)
Cu N12 C13 C8 179.9(4)
C11 N12 C13 C14 -179.8(4)
Cu N12 C13 C14 -1.4(5)
C9 C8 C13 N12 -1.5(7)
C7 C8 C13 N12 177.5(5)
C9 C8 C13 C14 179.8(4)
C7 C8 C13 C14 -1.1(7)
C2 N1 C14 C5 0.2(7)
Cu N1 C14 C5 -179.6(4)
C2 N1 C14 C13 -178.4(4)
Cu N1 C14 C13 1.8(5)
C4 C5 C14 N1 1.4(7)
C6 C5 C14 N1 -177.9(4)
C4 C5 C14 C13 179.8(4)
C6 C5 C14 C13 0.5(7)
N12 C13 C14 N1 -0.3(6)
C8 C13 C14 N1 178.4(4)
N12 C13 C14 C5 -178.9(4)
C8 C13 C14 C5 -0.2(7)
N12 Cu O15 S16 179.6(6)
N1 Cu O15 S16 -151.5(3)
Br2 Cu O15 S16 65.0(3)
Br1 Cu O15 S16 -44.6(3)
Cu O15 S16 C17 113.5(4)
Cu O15 S16 C18 -142.2(3)
